data_9005068
loop_
_publ_author_name
'Comodi, P.'
'Mellini, M.'
'Ungaretti, L.'
'Zanazzi, P. F.'

_publ_section_title
;
 Compressibility and high pressure structure refinement
 of tremolite, pargasite and glaucophane
 Sample: pressure at ambient conditions (.001 kbar)
;
_journal_name_full 'European Journal of Mineralogy'
_journal_page_first 485
_journal_page_last 499
_journal_paper_doi 10.1127/ejm/3/3/0485
_journal_volume 3
_journal_year 1991
_chemical_formula_sum 'Ca2 Fe0.05 H2 Mg4.95 O24 Si8'
_chemical_name_mineral Tremolite
_space_group_IT_number 12
_symmetry_space_group_name_Hall '-C 2y'
_symmetry_space_group_name_H-M 'C 1 2/m 1'
_cell_angle_alpha 90
_cell_angle_beta 104.76
_cell_angle_gamma 90
_cell_length_a 9.840
_cell_length_b 18.042
_cell_length_c 5.276
_cell_formula_units_Z 2
_cell_volume 905.757
_database_code_amcsd 0006413
_exptl_crystal_density_diffrn 2.984
_cod_original_formula_sum '(Mg4.95 Fe.05) Ca2 Si8 O24 H2'
_cod_database_code 9005068

loop_
_space_group_symop_operation_xyz
x,y,z
1/2+x,1/2+y,z
x,-y,z
1/2+x,1/2-y,z
-x,y,-z
1/2-x,1/2+y,-z
-x,-y,-z
1/2-x,1/2-y,-z

loop_
_atom_site_label
_atom_site_fract_x
_atom_site_fract_y
_atom_site_fract_z
_atom_site_occupancy
_atom_site_U_iso_or_equiv
MgM1 0.00000 0.08770 0.50000 0.99000 0.00590
FeM1 0.00000 0.08770 0.50000 0.01000 0.00590
MgM2 0.00000 0.17640 0.00000 0.99000 0.00820
FeM2 0.00000 0.17640 0.00000 0.01000 0.00820
MgM3 0.00000 0.00000 0.00000 0.99000 0.00550
FeM3 0.00000 0.00000 0.00000 0.01000 0.00550
CaM4 0.00000 0.27790 0.50000 0.50000 0.00790
CaM42 0.04090 0.27780 0.56480 0.25000 0.01000
SiT1 0.28020 0.08400 0.29680 1.00000 0.00410
SiT2 0.28830 0.17120 0.80490 1.00000 0.00430
O1 0.11180 0.08600 0.21800 1.00000 0.00580
O2 0.11890 0.17110 0.72490 1.00000 0.00590
O3 0.10860 0.00000 0.71610 1.00000 0.00770
O4 0.36510 0.24800 0.79190 1.00000 0.00770
O5 0.34630 0.13470 0.10050 1.00000 0.00770
O6 0.34390 0.11850 0.58940 1.00000 0.00710
O7 0.33720 0.00000 0.29180 1.00000 0.00820
H 0.18100 0.00000 0.74000 1.00000 0.02200

loop_
_cod_related_entry_id
_cod_related_entry_database
_cod_related_entry_code
1 AMCSD 0006413
